data_7209105
loop_
_publ_author_name
'Singh, Ajnesh'
'Sharma, Raj P.'
'Aree, Thammarat'
'Venugopalan, Paloth'

_publ_section_title
;
 Water-mediated supramolecular architecture of Co(iii)--phenanthroline
 complexes: organizational control to 2D-layers and 3D-square cavities
 through substituted aryl carboxylate anions
;
_journal_issue 6
_journal_name_full CrystEngComm
_journal_page_first 1153
_journal_paper_doi 10.1039/c2ce26573g
_journal_volume 15
_journal_year 2013
_chemical_formula_sum 'C37 H39 Co N4 O12'
_chemical_formula_weight 790.65
_chemical_name_common
;carbonatobis(1,10-phenanthroline)cobalt(iii) 2-
napthaleneacetate.heptahydrate
;
_chemical_name_systematic
;
carbonatobis(1,10-phenanthroline)cobalt(III)
2-napthaleneacetate.heptahydrate
;
_space_group_IT_number 14
_symmetry_cell_setting monoclinic
_symmetry_space_group_name_Hall '-P 2ybc'
_symmetry_space_group_name_H-M 'P 1 21/c 1'
_atom_sites_solution_hydrogens geom
_atom_sites_solution_primary direct
_atom_sites_solution_secondary difmap
_audit_creation_method SHELXL-97
_cell_angle_alpha 90.00
_cell_angle_beta 103.0270(10)
_cell_angle_gamma 90.00
_cell_formula_units_Z 4
_cell_length_a 16.3601(3)
_cell_length_b 16.1545(3)
_cell_length_c 14.0117(3)
_cell_measurement_reflns_used 5195
_cell_measurement_temperature 293(2)
_cell_measurement_theta_max 24.10
_cell_measurement_theta_min 2.51
_cell_volume 3607.84(12)
_computing_cell_refinement 'APEX2 (Bruker, 2007)'
_computing_data_collection 'APEX2 (Bruker, 2007)'
_computing_data_reduction 'APEX2 (Bruker, 2007)'
_computing_molecular_graphics 'XP (Siemens)'
_computing_publication_material SHELXL-97
_computing_structure_refinement 'SHELXL-97 (Sheldrick, 1997)'
_computing_structure_solution 'SHELXS-97 (Sheldrick, 1997)'
_diffrn_ambient_temperature 293(2)
_diffrn_detector_area_resol_mean 512
_diffrn_measured_fraction_theta_full 0.999
_diffrn_measured_fraction_theta_max 0.999
_diffrn_measurement_device_type 'Bruker KAPPA APEXII'
_diffrn_measurement_method 'combination of \w and \f'
_diffrn_radiation_monochromator graphite
_diffrn_radiation_source 'fine-focus sealed tube'
_diffrn_radiation_type MoK\a
_diffrn_radiation_wavelength 0.71073
_diffrn_reflns_av_R_equivalents 0.0444
_diffrn_reflns_av_sigmaI/netI 0.0483
_diffrn_reflns_limit_h_max 20
_diffrn_reflns_limit_h_min -19
_diffrn_reflns_limit_k_max 19
_diffrn_reflns_limit_k_min -19
_diffrn_reflns_limit_l_max 17
_diffrn_reflns_limit_l_min -17
_diffrn_reflns_number 24792
_diffrn_reflns_theta_full 26.00
_diffrn_reflns_theta_max 26.00
_diffrn_reflns_theta_min 1.79
_diffrn_standards_number 0
_exptl_absorpt_coefficient_mu 0.546
_exptl_absorpt_correction_T_max 0.746
_exptl_absorpt_correction_T_min 0.605
_exptl_absorpt_correction_type multi-scan
_exptl_absorpt_process_details '(SADABS; Bruker, 2007)'
_exptl_crystal_colour 'reddish pink'
_exptl_crystal_density_diffrn 1.456
_exptl_crystal_density_meas ?
_exptl_crystal_density_method 'not measured'
_exptl_crystal_description block
_exptl_crystal_F_000 1648
_exptl_crystal_size_max 0.26
_exptl_crystal_size_mid 0.20
_exptl_crystal_size_min 0.10
_refine_diff_density_max 0.387
_refine_diff_density_min -0.269
_refine_diff_density_rms 0.049
_refine_ls_extinction_method none
_refine_ls_goodness_of_fit_ref 1.037
_refine_ls_hydrogen_treatment constr
_refine_ls_matrix_type full
_refine_ls_number_parameters 487
_refine_ls_number_reflns 7081
_refine_ls_number_restraints 0
_refine_ls_restrained_S_all 1.037
_refine_ls_R_factor_all 0.0663
_refine_ls_R_factor_gt 0.0376
_refine_ls_shift/su_max 0.001
_refine_ls_shift/su_mean 0.000
_refine_ls_structure_factor_coef Fsqd
_refine_ls_weighting_details 'calc w=1/[\s^2^(Fo^2^)+(0.0429P)^2^+0.3404P] where P=(Fo^2^+2Fc^2^)/3'
_refine_ls_weighting_scheme calc
_refine_ls_wR_factor_gt 0.0860
_refine_ls_wR_factor_ref 0.0939
_reflns_number_gt 5091
_reflns_number_total 7081
_reflns_threshold_expression >2sigma(I)
_cod_data_source_file c2ce26573g.txt
_cod_data_source_block 8conapac
_cod_depositor_comments
;
The following automatic conversions were performed:

'_exptl_crystal_density_meas' value 'not measured' was changed to '?'
- the value is perceived as not measured.

Automatic conversion script
Id: cif_fix_values 3008 2015-01-20 13:52:24Z robertas 
;
_cod_original_sg_symbol_H-M P21/c
_cod_database_code 7209105

loop_
_symmetry_equiv_pos_as_xyz
'x, y, z'
'-x, y+1/2, -z+1/2'
'-x, -y, -z'
'x, -y-1/2, z-1/2'

loop_
_atom_site_label
_atom_site_type_symbol
_atom_site_fract_x
_atom_site_fract_y
_atom_site_fract_z
_atom_site_U_iso_or_equiv
_atom_site_adp_type
_atom_site_occupancy
_atom_site_symmetry_multiplicity
_atom_site_calc_flag
_atom_site_refinement_flags
Co1 Co 0.119169(17) 0.172276(17) 0.690634(18) 0.02701(9) Uani 1 1 d .
O1 O 0.02608(9) 0.13064(9) 0.73494(9) 0.0327(3) Uani 1 1 d .
O2 O 0.13081(9) 0.19551(9) 0.82543(9) 0.0348(4) Uani 1 1 d .
O3 O 0.02786(10) 0.14899(10) 0.89536(11) 0.0457(4) Uani 1 1 d .
O4 O 0.56334(16) -0.02304(15) 0.21117(15) 0.0952(8) Uani 1 1 d .
O5 O 0.46217(15) -0.10737(15) 0.21834(13) 0.0820(7) Uani 1 1 d .
O6 O 0.61662(12) 0.09369(12) 0.96831(12) 0.0644(5) Uani 1 1 d .
H6B H 0.6165 0.0441 0.9690 0.077 Uiso 1 1 d R
H6C H 0.5861 0.0967 0.9097 0.077 Uiso 1 1 d R
O7 O 0.54361(13) 0.13612(15) 1.12597(16) 0.0851(7) Uani 1 1 d .
H7B H 0.5694 0.1258 1.0831 0.102 Uiso 1 1 d R
H7C H 0.5538 0.0919 1.1545 0.102 Uiso 1 1 d R
O8 O -0.13811(13) 0.20591(15) 0.85159(15) 0.0880(7) Uani 1 1 d .
H8B H -0.0917 0.1789 0.8605 0.106 Uiso 1 1 d R
H8C H -0.1483 0.2110 0.7903 0.106 Uiso 1 1 d R
O9 O 0.21834(13) -0.21703(14) 0.34575(14) 0.0819(6) Uani 1 1 d .
H9B H 0.2648 -0.1959 0.3516 0.098 Uiso 1 1 d R
H9C H 0.2294 -0.2465 0.3973 0.098 Uiso 1 1 d R
O10 O 0.36556(15) -0.22218(16) 0.28710(19) 0.1048(8) Uani 1 1 d .
H10B H 0.3956 -0.1894 0.2647 0.126 Uiso 1 1 d R
H10C H 0.4024 -0.2482 0.3248 0.126 Uiso 1 1 d R
O11 O 0.59935(12) -0.06800(12) 0.03810(13) 0.0659(5) Uani 1 1 d .
H11B H 0.5848 -0.0573 0.0937 0.079 Uiso 1 1 d R
H11C H 0.5685 -0.0977 0.0008 0.079 Uiso 1 1 d R
O12 O 0.77035(12) 0.17768(13) 0.99317(14) 0.0742(6) Uani 1 1 d .
H12B H 0.7253 0.1566 0.9703 0.089 Uiso 1 1 d R
H12C H 0.7828 0.1830 0.9400 0.089 Uiso 1 1 d R
N1 N 0.17478(10) 0.06676(10) 0.71920(11) 0.0301(4) Uani 1 1 d .
N2 N 0.08831(10) 0.12987(10) 0.55692(11) 0.0278(4) Uani 1 1 d .
N3 N 0.06515(10) 0.27779(11) 0.65546(11) 0.0293(4) Uani 1 1 d .
N4 N 0.21974(11) 0.22949(11) 0.67243(11) 0.0316(4) Uani 1 1 d .
C1 C -0.01498(14) 0.29801(14) 0.64489(15) 0.0357(5) Uani 1 1 d .
H1A H -0.0533 0.2574 0.6526 0.043 Uiso 1 1 calc R
C2 C -0.04295(15) 0.37855(15) 0.62256(16) 0.0423(6) Uani 1 1 d .
H2A H -0.0995 0.3911 0.6153 0.051 Uiso 1 1 calc R
C3 C 0.01213(16) 0.43921(15) 0.61130(15) 0.0444(6) Uani 1 1 d .
H3A H -0.0064 0.4933 0.5980 0.053 Uiso 1 1 calc R
C4 C 0.09690(15) 0.41940(14) 0.61996(15) 0.0387(6) Uani 1 1 d .
C5 C 0.12030(14) 0.33727(13) 0.64180(14) 0.0314(5) Uani 1 1 d .
C6 C 0.16091(19) 0.47614(16) 0.60733(18) 0.0560(7) Uani 1 1 d .
H6A H 0.1472 0.5313 0.5930 0.067 Uiso 1 1 calc R
C7 C 0.24059(19) 0.45091(17) 0.6159(2) 0.0595(8) Uani 1 1 d .
H7A H 0.2806 0.4893 0.6070 0.071 Uiso 1 1 calc R
C8 C 0.26595(15) 0.36702(16) 0.63829(16) 0.0436(6) Uani 1 1 d .
C9 C 0.20384(14) 0.31081(14) 0.65057(14) 0.0334(5) Uani 1 1 d .
C10 C 0.34726(17) 0.33612(19) 0.65120(18) 0.0550(7) Uani 1 1 d .
H10A H 0.3908 0.3712 0.6450 0.066 Uiso 1 1 calc R
C11 C 0.36301(15) 0.25512(18) 0.67268(18) 0.0522(7) Uani 1 1 d .
H11A H 0.4172 0.2345 0.6805 0.063 Uiso 1 1 calc R
C12 C 0.29797(14) 0.20272(16) 0.68299(16) 0.0424(6) Uani 1 1 d .
H12A H 0.3097 0.1472 0.6977 0.051 Uiso 1 1 calc R
C13 C 0.21695(14) 0.03706(15) 0.80438(16) 0.0402(6) Uani 1 1 d .
H13A H 0.2247 0.0703 0.8599 0.048 Uiso 1 1 calc R
C14 C 0.24992(15) -0.04306(16) 0.81242(18) 0.0478(6) Uani 1 1 d .
H14A H 0.2786 -0.0627 0.8732 0.057 Uiso 1 1 calc R
C15 C 0.24032(14) -0.09293(16) 0.73177(18) 0.0466(6) Uani 1 1 d .
H15A H 0.2630 -0.1460 0.7373 0.056 Uiso 1 1 calc R
C16 C 0.19590(13) -0.06331(14) 0.64062(17) 0.0365(5) Uani 1 1 d .
C17 C 0.16388(12) 0.01683(13) 0.63887(15) 0.0301(5) Uani 1 1 d .
C18 C 0.18011(15) -0.10876(15) 0.55054(19) 0.0465(6) Uani 1 1 d .
H18A H 0.2021 -0.1618 0.5497 0.056 Uiso 1 1 calc R
C19 C 0.13404(15) -0.07629(15) 0.46700(18) 0.0433(6) Uani 1 1 d .
H19A H 0.1247 -0.1076 0.4098 0.052 Uiso 1 1 calc R
C20 C 0.09930(13) 0.00465(14) 0.46404(15) 0.0340(5) Uani 1 1 d .
C21 C 0.11678(12) 0.05159(12) 0.55068(14) 0.0275(4) Uani 1 1 d .
C22 C 0.04928(14) 0.04240(15) 0.38128(15) 0.0400(6) Uani 1 1 d .
H22A H 0.0352 0.0139 0.3221 0.048 Uiso 1 1 calc R
C23 C 0.02137(15) 0.12101(15) 0.38797(15) 0.0408(6) Uani 1 1 d .
H23A H -0.0120 0.1462 0.3332 0.049 Uiso 1 1 calc R
C24 C 0.04234(14) 0.16402(14) 0.47626(14) 0.0348(5) Uani 1 1 d .
H24A H 0.0236 0.2182 0.4788 0.042 Uiso 1 1 calc R
C25 C 0.05954(14) 0.15796(13) 0.82433(15) 0.0330(5) Uani 1 1 d .
C26 C 0.51726(17) -0.05814(16) 0.25644(17) 0.0476(6) Uani 1 1 d .
C27 C 0.53059(16) -0.04160(16) 0.36513(16) 0.0495(6) Uani 1 1 d .
H27A H 0.4947 -0.0782 0.3924 0.059 Uiso 1 1 calc R
H27B H 0.5883 -0.0542 0.3967 0.059 Uiso 1 1 calc R
C28 C 0.51189(15) 0.04668(16) 0.38718(15) 0.0420(6) Uani 1 1 d .
C29 C 0.57519(18) 0.1038(2) 0.4072(2) 0.0625(8) Uani 1 1 d .
H29A H 0.6297 0.0870 0.4080 0.075 Uiso 1 1 calc R
C30 C 0.5603(2) 0.1865(2) 0.4265(2) 0.0771(10) Uani 1 1 d .
H30A H 0.6046 0.2238 0.4392 0.092 Uiso 1 1 calc R
C31 C 0.4821(2) 0.2127(2) 0.4269(2) 0.0713(9) Uani 1 1 d .
H31A H 0.4730 0.2680 0.4395 0.086 Uiso 1 1 calc R
C32 C 0.41452(17) 0.15742(17) 0.40846(17) 0.0496(7) Uani 1 1 d .
C33 C 0.3320(2) 0.1832(2) 0.40967(19) 0.0658(9) Uani 1 1 d .
H33A H 0.3224 0.2382 0.4232 0.079 Uiso 1 1 calc R
C34 C 0.2671(2) 0.1296(3) 0.3915(2) 0.0763(10) Uani 1 1 d .
H34A H 0.2134 0.1474 0.3931 0.092 Uiso 1 1 calc R
C35 C 0.28141(19) 0.0474(2) 0.3704(2) 0.0683(9) Uani 1 1 d .
H35A H 0.2365 0.0106 0.3575 0.082 Uiso 1 1 calc R
C36 C 0.35918(16) 0.01955(17) 0.36821(17) 0.0510(6) Uani 1 1 d .
H36A H 0.3667 -0.0358 0.3540 0.061 Uiso 1 1 calc R
C37 C 0.42882(15) 0.07348(15) 0.38719(15) 0.0393(6) Uani 1 1 d .

loop_
_atom_site_aniso_label
_atom_site_aniso_U_11
_atom_site_aniso_U_22
_atom_site_aniso_U_33
_atom_site_aniso_U_23
_atom_site_aniso_U_13
_atom_site_aniso_U_12
Co1 0.02945(16) 0.02472(16) 0.02701(14) -0.00033(12) 0.00667(11) 0.00036(12)
O1 0.0344(8) 0.0311(9) 0.0331(7) -0.0012(6) 0.0087(6) -0.0059(6)
O2 0.0398(9) 0.0353(9) 0.0288(7) -0.0056(6) 0.0069(6) -0.0069(7)
O3 0.0593(11) 0.0455(11) 0.0385(9) -0.0001(7) 0.0244(8) -0.0040(8)
O4 0.133(2) 0.105(2) 0.0680(13) -0.0253(12) 0.0645(14) -0.0513(16)
O5 0.1067(18) 0.0933(18) 0.0458(11) -0.0040(11) 0.0168(11) -0.0438(15)
O6 0.0720(14) 0.0632(14) 0.0532(11) -0.0006(9) 0.0039(9) -0.0068(10)
O7 0.0725(15) 0.0974(18) 0.0950(16) 0.0194(13) 0.0393(12) 0.0236(13)
O8 0.0710(15) 0.121(2) 0.0770(14) -0.0087(13) 0.0273(11) 0.0182(14)
O9 0.0803(15) 0.0955(18) 0.0716(13) 0.0011(12) 0.0203(11) 0.0256(13)
O10 0.0866(18) 0.098(2) 0.145(2) 0.0181(16) 0.0584(16) -0.0126(14)
O11 0.0692(13) 0.0765(15) 0.0563(11) -0.0133(10) 0.0232(10) -0.0115(10)
O12 0.0664(14) 0.0875(17) 0.0699(13) -0.0019(11) 0.0178(10) -0.0099(11)
N1 0.0300(10) 0.0278(10) 0.0311(9) 0.0020(7) 0.0040(7) 0.0007(7)
N2 0.0305(10) 0.0259(10) 0.0277(8) 0.0020(7) 0.0083(7) 0.0014(7)
N3 0.0330(10) 0.0260(10) 0.0292(9) -0.0033(7) 0.0078(7) 0.0009(8)
N4 0.0323(10) 0.0317(11) 0.0311(9) 0.0008(8) 0.0076(7) 0.0001(8)
C1 0.0366(13) 0.0360(13) 0.0357(11) -0.0028(10) 0.0109(10) 0.0032(10)
C2 0.0440(15) 0.0443(16) 0.0382(12) -0.0006(11) 0.0085(10) 0.0134(12)
C3 0.0663(18) 0.0313(14) 0.0350(12) 0.0019(10) 0.0099(12) 0.0156(12)
C4 0.0541(16) 0.0276(13) 0.0329(11) 0.0038(9) 0.0068(10) -0.0002(11)
C5 0.0415(13) 0.0272(12) 0.0262(10) -0.0005(9) 0.0089(9) -0.0021(10)
C6 0.079(2) 0.0311(15) 0.0577(16) 0.0122(12) 0.0143(14) -0.0068(13)
C7 0.065(2) 0.0472(18) 0.0685(18) 0.0156(14) 0.0195(15) -0.0210(14)
C8 0.0471(16) 0.0450(16) 0.0415(13) 0.0059(11) 0.0155(11) -0.0106(12)
C9 0.0370(13) 0.0354(14) 0.0287(10) 0.0020(9) 0.0095(9) -0.0045(10)
C10 0.0443(16) 0.070(2) 0.0537(15) 0.0049(14) 0.0171(12) -0.0217(14)
C11 0.0317(14) 0.071(2) 0.0567(15) 0.0014(14) 0.0151(12) -0.0017(13)
C12 0.0346(14) 0.0455(15) 0.0482(13) 0.0009(11) 0.0120(11) 0.0025(11)
C13 0.0370(13) 0.0449(15) 0.0354(12) 0.0053(10) 0.0011(10) 0.0003(11)
C14 0.0402(15) 0.0475(16) 0.0508(14) 0.0208(12) -0.0003(11) 0.0060(12)
C15 0.0368(14) 0.0330(14) 0.0685(17) 0.0127(12) 0.0089(12) 0.0059(10)
C16 0.0275(12) 0.0290(13) 0.0538(14) 0.0036(10) 0.0109(10) 0.0023(9)
C17 0.0257(12) 0.0286(13) 0.0380(11) 0.0016(9) 0.0114(9) -0.0005(9)
C18 0.0461(15) 0.0254(13) 0.0727(17) -0.0072(12) 0.0235(13) 0.0031(11)
C19 0.0507(15) 0.0328(14) 0.0504(14) -0.0131(11) 0.0197(12) -0.0048(11)
C20 0.0359(13) 0.0334(13) 0.0374(11) -0.0068(10) 0.0181(10) -0.0087(10)
C21 0.0273(11) 0.0248(12) 0.0317(10) 0.0001(9) 0.0099(9) -0.0013(9)
C22 0.0478(15) 0.0473(16) 0.0273(11) -0.0069(10) 0.0133(10) -0.0120(11)
C23 0.0472(15) 0.0459(16) 0.0287(11) 0.0050(10) 0.0071(10) -0.0001(11)
C24 0.0412(13) 0.0312(13) 0.0321(11) 0.0057(9) 0.0083(9) 0.0039(10)
C25 0.0413(14) 0.0247(12) 0.0333(11) -0.0004(9) 0.0086(10) 0.0008(10)
C26 0.0583(18) 0.0450(16) 0.0440(14) 0.0029(12) 0.0212(13) 0.0031(13)
C27 0.0501(16) 0.0589(18) 0.0402(13) 0.0022(12) 0.0117(11) 0.0109(13)
C28 0.0461(15) 0.0501(16) 0.0313(11) -0.0011(10) 0.0120(10) 0.0011(12)
C29 0.0482(17) 0.078(2) 0.0630(17) -0.0084(16) 0.0160(14) -0.0108(15)
C30 0.080(2) 0.067(2) 0.084(2) -0.0135(17) 0.0160(18) -0.0307(18)
C31 0.096(3) 0.048(2) 0.069(2) -0.0099(15) 0.0156(18) -0.0042(18)
C32 0.0658(19) 0.0465(17) 0.0373(12) 0.0022(11) 0.0135(12) 0.0062(13)
C33 0.087(2) 0.064(2) 0.0499(16) 0.0077(14) 0.0240(16) 0.0332(18)
C34 0.059(2) 0.110(3) 0.0663(19) 0.0137(19) 0.0265(16) 0.027(2)
C35 0.0479(18) 0.094(3) 0.0663(19) 0.0067(17) 0.0201(14) -0.0052(17)
C36 0.0514(17) 0.0547(18) 0.0485(14) 0.0030(12) 0.0147(12) -0.0022(13)
C37 0.0466(15) 0.0437(15) 0.0287(11) 0.0024(10) 0.0108(10) -0.0008(11)

loop_
_atom_type_symbol
_atom_type_description
_atom_type_scat_dispersion_real
_atom_type_scat_dispersion_imag
_atom_type_scat_source
C C 0.0033 0.0016 'International Tables Vol C Tables 4.2.6.8 and 6.1.1.4'
H H 0.0000 0.0000 'International Tables Vol C Tables 4.2.6.8 and 6.1.1.4'
N N 0.0061 0.0033 'International Tables Vol C Tables 4.2.6.8 and 6.1.1.4'
O O 0.0106 0.0060 'International Tables Vol C Tables 4.2.6.8 and 6.1.1.4'
Co Co 0.3494 0.9721 'International Tables Vol C Tables 4.2.6.8 and 6.1.1.4'

loop_
_geom_angle_atom_site_label_1
_geom_angle_atom_site_label_2
_geom_angle_atom_site_label_3
_geom_angle
O2 Co1 O1 69.55(6)
O2 Co1 N1 91.81(6)
O1 Co1 N1 89.69(7)
O2 Co1 N3 90.97(6)
O1 Co1 N3 92.38(7)
N1 Co1 N3 176.98(7)
O2 Co1 N2 166.85(7)
O1 Co1 N2 97.87(6)
N1 Co1 N2 84.09(7)
N3 Co1 N2 93.46(7)
O2 Co1 N4 97.94(6)
O1 Co1 N4 167.04(6)
N1 Co1 N4 94.21(7)
N3 Co1 N4 84.23(7)
N2 Co1 N4 94.82(7)
O2 Co1 C25 34.58(7)
O1 Co1 C25 34.98(6)
N1 Co1 C25 90.51(7)
N3 Co1 C25 92.45(7)
N2 Co1 C25 132.70(7)
N4 Co1 C25 132.47(7)
C25 O1 Co1 90.01(12)
C25 O2 Co1 90.42(11)
H6B O6 H6C 93.8
H7B O7 H7C 95.7
H8B O8 H8C 99.4
H9B O9 H9C 97.6
H10B O10 H10C 99.2
H11B O11 H11C 116.0
H12B O12 H12C 94.3
C13 N1 C17 118.26(19)
C13 N1 Co1 129.12(16)
C17 N1 Co1 112.54(13)
C24 N2 C21 117.96(17)
C24 N2 Co1 130.21(15)
C21 N2 Co1 111.75(12)
C1 N3 C5 118.71(19)
C1 N3 Co1 129.01(15)
C5 N3 Co1 112.28(14)
C12 N4 C9 118.05(19)
C12 N4 Co1 130.59(16)
C9 N4 Co1 111.25(14)
N3 C1 C2 121.5(2)
N3 C1 H1A 119.3
C2 C1 H1A 119.3
C3 C2 C1 120.4(2)
C3 C2 H2A 119.8
C1 C2 H2A 119.8
C2 C3 C4 119.5(2)
C2 C3 H3A 120.3
C4 C3 H3A 120.3
C5 C4 C3 117.0(2)
C5 C4 C6 117.6(2)
C3 C4 C6 125.4(2)
N3 C5 C4 123.0(2)
N3 C5 C9 115.71(19)
C4 C5 C9 121.3(2)
C7 C6 C4 121.1(2)
C7 C6 H6A 119.5
C4 C6 H6A 119.5
C6 C7 C8 122.3(2)
C6 C7 H7A 118.9
C8 C7 H7A 118.9
C10 C8 C9 116.7(2)
C10 C8 C7 126.1(2)
C9 C8 C7 117.2(2)
N4 C9 C8 123.1(2)
N4 C9 C5 116.38(18)
C8 C9 C5 120.5(2)
C11 C10 C8 120.2(2)
C11 C10 H10A 119.9
C8 C10 H10A 119.9
C10 C11 C12 119.9(2)
C10 C11 H11A 120.0
C12 C11 H11A 120.0
N4 C12 C11 122.0(2)
N4 C12 H12A 119.0
C11 C12 H12A 119.0
N1 C13 C14 121.4(2)
N1 C13 H13A 119.3
C14 C13 H13A 119.3
C15 C14 C13 120.6(2)
C15 C14 H14A 119.7
C13 C14 H14A 119.7
C14 C15 C16 119.4(2)
C14 C15 H15A 120.3
C16 C15 H15A 120.3
C17 C16 C15 116.6(2)
C17 C16 C18 117.9(2)
C15 C16 C18 125.5(2)
N1 C17 C16 123.78(19)
N1 C17 C21 115.46(18)
C16 C17 C21 120.76(19)
C19 C18 C16 121.4(2)
C19 C18 H18A 119.3
C16 C18 H18A 119.3
C18 C19 C20 121.7(2)
C18 C19 H19A 119.2
C20 C19 H19A 119.2
C22 C20 C21 116.6(2)
C22 C20 C19 125.4(2)
C21 C20 C19 117.9(2)
N2 C21 C20 123.54(18)
N2 C21 C17 116.12(17)
C20 C21 C17 120.3(2)
C23 C22 C20 119.5(2)
C23 C22 H22A 120.2
C20 C22 H22A 120.2
C22 C23 C24 120.5(2)
C22 C23 H23A 119.7
C24 C23 H23A 119.7
N2 C24 C23 121.8(2)
N2 C24 H24A 119.1
C23 C24 H24A 119.1
O3 C25 O2 125.50(19)
O3 C25 O1 124.5(2)
O2 C25 O1 110.01(17)
O3 C25 Co1 178.98(17)
O2 C25 Co1 55.00(9)
O1 C25 Co1 55.02(10)
O4 C26 O5 123.3(2)
O4 C26 C27 118.2(3)
O5 C26 C27 118.5(2)
C28 C27 C26 112.6(2)
C28 C27 H27A 109.1
C26 C27 H27A 109.1
C28 C27 H27B 109.1
C26 C27 H27B 109.1
H27A C27 H27B 107.8
C29 C28 C37 118.2(2)
C29 C28 C27 120.1(2)
C37 C28 C27 121.7(2)
C28 C29 C30 121.9(3)
C28 C29 H29A 119.1
C30 C29 H29A 119.1
C31 C30 C29 120.6(3)
C31 C30 H30A 119.7
C29 C30 H30A 119.7
C30 C31 C32 120.6(3)
C30 C31 H31A 119.7
C32 C31 H31A 119.7
C31 C32 C33 121.7(3)
C31 C32 C37 119.2(3)
C33 C32 C37 119.1(3)
C34 C33 C32 121.4(3)
C34 C33 H33A 119.3
C32 C33 H33A 119.3
C33 C34 C35 119.3(3)
C33 C34 H34A 120.3
C35 C34 H34A 120.3
C36 C35 C34 121.6(3)
C36 C35 H35A 119.2
C34 C35 H35A 119.2
C35 C36 C37 120.9(3)
C35 C36 H36A 119.6
C37 C36 H36A 119.6
C36 C37 C32 117.7(2)
C36 C37 C28 122.8(2)
C32 C37 C28 119.5(2)

loop_
_geom_bond_atom_site_label_1
_geom_bond_atom_site_label_2
_geom_bond_distance
Co1 O2 1.8927(13)
Co1 O1 1.8930(14)
Co1 N1 1.9311(17)
Co1 N3 1.9320(17)
Co1 N2 1.9514(16)
Co1 N4 1.9534(17)
Co1 C25 2.310(2)
O1 C25 1.324(2)
O2 C25 1.311(3)
O3 C25 1.230(2)
O4 C26 1.228(3)
O5 C26 1.230(3)
O6 H6B 0.8012
O6 H6C 0.8613
O7 H7B 0.8255
O7 H7C 0.8164
O8 H8B 0.8599
O8 H8C 0.8414
O9 H9B 0.8202
O9 H9C 0.8498
O10 H10B 0.8301
O10 H10C 0.8221
O11 H11B 0.8819
O11 H11C 0.8000
O12 H12B 0.8099
O12 H12C 0.8200
N1 C13 1.327(3)
N1 C17 1.363(3)
N2 C24 1.328(2)
N2 C21 1.357(3)
N3 C1 1.327(3)
N3 C5 1.361(3)
N4 C12 1.327(3)
N4 C9 1.361(3)
C1 C2 1.391(3)
C1 H1A 0.9300
C2 C3 1.364(3)
C2 H2A 0.9300
C3 C4 1.402(3)
C3 H3A 0.9300
C4 C5 1.396(3)
C4 C6 1.432(3)
C5 C9 1.411(3)
C6 C7 1.345(4)
C6 H6A 0.9300
C7 C8 1.431(4)
C7 H7A 0.9300
C8 C10 1.394(4)
C8 C9 1.402(3)
C10 C11 1.354(4)
C10 H10A 0.9300
C11 C12 1.393(3)
C11 H11A 0.9300
C12 H12A 0.9300
C13 C14 1.397(3)
C13 H13A 0.9300
C14 C15 1.368(3)
C14 H14A 0.9300
C15 C16 1.404(3)
C15 H15A 0.9300
C16 C17 1.395(3)
C16 C18 1.432(3)
C17 C21 1.417(3)
C18 C19 1.347(3)
C18 H18A 0.9300
C19 C20 1.423(3)
C19 H19A 0.9300
C20 C22 1.399(3)
C20 C21 1.405(3)
C22 C23 1.360(3)
C22 H22A 0.9300
C23 C24 1.393(3)
C23 H23A 0.9300
C24 H24A 0.9300
C26 C27 1.513(3)
C27 C28 1.505(3)
C27 H27A 0.9700
C27 H27B 0.9700
C28 C29 1.368(4)
C28 C37 1.426(3)
C29 C30 1.395(4)
C29 H29A 0.9300
C30 C31 1.349(4)
C30 H30A 0.9300
C31 C32 1.399(4)
C31 H31A 0.9300
C32 C33 1.417(4)
C32 C37 1.419(3)
C33 C34 1.349(4)
C33 H33A 0.9300
C34 C35 1.392(4)
C34 H34A 0.9300
C35 C36 1.356(4)
C35 H35A 0.9300
C36 C37 1.411(3)
C36 H36A 0.9300
